data_7719096
loop_
_publ_author_name
'Pardiwala, Ankita'
'Jangir, Ritambhara'

_publ_section_title
;
 An &#x3b1;-MoO<sub>3</sub> hybrid with sulfuric acid-intercalated
 4,4'-bipyridine for adsorptive dye removal.
;
_journal_issue 32
_journal_name_full 'Dalton transactions (Cambridge, England : 2003)'
_journal_page_first 12277
_journal_page_last 12292
_journal_paper_doi 10.1039/d5dt01311a
_journal_volume 54
_journal_year 2025
_chemical_formula_moiety 'H2 Mo3 O13 S, C5 H4 N'
_chemical_formula_sum 'C5 H6 Mo3 N O13 S'
_chemical_formula_weight 607.99
_space_group_crystal_system triclinic
_space_group_IT_number 2
_space_group_name_Hall '-P 1'
_space_group_name_H-M_alt 'P -1'
_atom_sites_solution_hydrogens mixed
_atom_sites_solution_primary iterative
_audit_creation_date 2025-04-03
_audit_creation_method
;
Olex2 1.3-ac4
(compiled 2018.12.18 svn.r3554 for Rigaku Oxford Diffraction, GUI svn.r1)
;
_audit_update_record
;
2025-06-04 deposited with the CCDC.	2025-07-11 downloaded from the CCDC.
;
_cell_angle_alpha 63.195(12)
_cell_angle_beta 76.282(13)
_cell_angle_gamma 64.080(12)
_cell_formula_units_Z 2
_cell_length_a 9.951(4)
_cell_length_b 10.316(4)
_cell_length_c 10.818(4)
_cell_measurement_reflns_used 6656
_cell_measurement_temperature 295(2)
_cell_measurement_theta_max 27.78
_cell_measurement_theta_min 2.28
_cell_volume 890.4(6)
_computing_molecular_graphics 'Olex2 (Dolomanov et al., 2009)'
_computing_publication_material 'Olex2 (Dolomanov et al., 2009)'
_computing_structure_refinement 'ShelXL (Sheldrick, 2015)'
_computing_structure_solution 'olex2.solve (Bourhis et al., 2015)'
_diffrn_ambient_temperature 295.0
_diffrn_measured_fraction_theta_full 50
_diffrn_measured_fraction_theta_max 0.851
_diffrn_measurement_device_type 'Bruker APEX-II CCD'
_diffrn_measurement_method '\f and \w scans'
_diffrn_radiation_type MoK\a
_diffrn_radiation_wavelength 0.71073
_diffrn_reflns_av_R_equivalents 0.0455
_diffrn_reflns_av_unetI/netI 0.0560
_diffrn_reflns_Laue_measured_fraction_full 0.929
_diffrn_reflns_Laue_measured_fraction_max 0.851
_diffrn_reflns_limit_h_max 12
_diffrn_reflns_limit_h_min -12
_diffrn_reflns_limit_k_max 13
_diffrn_reflns_limit_k_min -13
_diffrn_reflns_limit_l_max 14
_diffrn_reflns_limit_l_min -14
_diffrn_reflns_number 10624
_diffrn_reflns_point_group_measured_fraction_full 0.929
_diffrn_reflns_point_group_measured_fraction_max 0.851
_diffrn_reflns_theta_full 25.242
_diffrn_reflns_theta_max 28.804
_diffrn_reflns_theta_min 2.278
_diffrn_standards_number 0
_exptl_absorpt_coefficient_mu 2.254
_exptl_absorpt_correction_type none
_exptl_crystal_colour 'metallic yellowish yellow'
_exptl_crystal_colour_lustre metallic
_exptl_crystal_colour_modifier yellowish
_exptl_crystal_colour_primary yellow
_exptl_crystal_density_diffrn 2.268
_exptl_crystal_description needle
_exptl_crystal_F_000 578
_exptl_crystal_size_max 0.23
_exptl_crystal_size_mid 0.21
_exptl_crystal_size_min 0.19
_refine_diff_density_max 2.208
_refine_diff_density_min -3.026
_refine_diff_density_rms 0.300
_refine_ls_extinction_method none
_refine_ls_goodness_of_fit_ref 1.225
_refine_ls_hydrogen_treatment mixed
_refine_ls_matrix_type full
_refine_ls_number_parameters 214
_refine_ls_number_reflns 3955
_refine_ls_number_restraints 157
_refine_ls_restrained_S_all 1.201
_refine_ls_R_factor_all 0.0873
_refine_ls_R_factor_gt 0.0587
_refine_ls_shift/su_max 0.000
_refine_ls_shift/su_mean 0.000
_refine_ls_structure_factor_coef Fsqd
_refine_ls_weighting_details 'w=1/[\s^2^(Fo^2^)+(0.0873P)^2^+6.8230P] where P=(Fo^2^+2Fc^2^)/3'
_refine_ls_weighting_scheme calc
_refine_ls_wR_factor_gt 0.1634
_refine_ls_wR_factor_ref 0.1943
_reflns_Friedel_coverage 0.000
_reflns_number_gt 3002
_reflns_number_total 3955
_reflns_threshold_expression 'I > 2\s(I)'
_cod_data_source_file d5dt01311a2.cif
_cod_data_source_block exter321c_0m(6)
_cod_depositor_comments 'Adding full bibliography for 7719096.cif.'
_cod_original_cell_volume 890.3(6)
_cod_database_code 7719096
_shelx_shelxl_version_number 2018/3
_shelx_space_group_comment
;
The symmetry employed for this shelxl refinement is uniquely defined
by the following loop, which should always be used as a source of
symmetry information in preference to the above space-group names.
They are only intended as comments.
;
_shelx_estimated_absorpt_t_max 0.674
_shelx_estimated_absorpt_t_min 0.625
_olex2_refinement_description
;
1. Fixed Uiso
 At 1.2 times of:
  All C(H) groups
 At 1.5 times of:
  All O(H) groups
2. Restrained distances
 O10-H10
 0.85 with sigma of 0.01
 O11-H11
 0.85 with sigma of 0.01
 S1-H10
 1.945746 with sigma of 0.02
 Mo2-H10
 2.839349 with sigma of 0.02
 S1-H11
 1.942193 with sigma of 0.02
 Mo3-H11
 2.901308 with sigma of 0.02
3. Rigid body (RIGU) restrains
 All non-hydrogen atoms
 with sigma for 1-2 distances of 0.004 and sigma for 1-3 distances of 0.004
4.a Aromatic/amide H refined with riding coordinates:
 C2(H2), C1(H1), C4(H4), C5(H5)
;
_smtbx_masks_void_probe_radius 1.2
_smtbx_masks_void_truncation_radius 1.2
_olex2_submission_special_instructions 'No special instructions were received'

loop_
_space_group_symop_operation_xyz
'x, y, z'
'-x, -y, -z'

loop_
_atom_site_label
_atom_site_type_symbol
_atom_site_fract_x
_atom_site_fract_y
_atom_site_fract_z
_atom_site_U_iso_or_equiv
_atom_site_adp_type
_atom_site_occupancy
_atom_site_site_symmetry_order
_atom_site_calc_flag
_atom_site_refinement_flags_posn
_atom_site_refinement_flags_adp
_atom_site_refinement_flags_occupancy
_atom_site_disorder_assembly
_atom_site_disorder_group
Mo2 Mo 0.58817(8) 0.31764(9) 0.30741(7) 0.0242(2) Uani 1 1 d D U . . .
Mo3 Mo 0.46429(8) 0.35708(10) -0.00926(7) 0.0263(2) Uani 1 1 d D U . . .
Mo1 Mo 0.46083(8) 0.35927(9) 0.64514(7) 0.0254(2) Uani 1 1 d . U . . .
S1 S 0.2503(2) 0.6162(3) 0.2549(2) 0.0261(4) Uani 1 1 d D U . . .
O7 O 0.4301(7) 0.4281(8) -0.2043(6) 0.0252(12) Uani 1 1 d . U . . .
O13 O 0.2970(7) 0.6813(7) 0.3282(6) 0.0272(13) Uani 1 1 d . U . . .
O3 O 0.5517(7) 0.3861(8) 0.4594(6) 0.0285(13) Uani 1 1 d . U . . .
O10 O 0.3357(6) 0.4427(8) 0.3094(6) 0.0272(12) Uani 1 1 d D U . . .
H10 H 0.276(2) 0.398(3) 0.324(10) 0.041 Uiso 1 1 d DR . . . .
O5 O 0.5503(7) 0.3901(8) 0.1128(6) 0.0291(13) Uani 1 1 d . U . . .
O11 O 0.2929(7) 0.6824(8) 0.1055(6) 0.0302(13) Uani 1 1 d D U . . .
H11 H 0.300(5) 0.623(3) 0.068(3) 0.045 Uiso 1 1 d DR . . . .
O1 O 0.2783(8) 0.4131(10) 0.6221(8) 0.0407(17) Uani 1 1 d . U . . .
O4 O 0.7764(7) 0.2520(9) 0.2909(8) 0.0399(17) Uani 1 1 d . U . . .
O12 O 0.0906(7) 0.6474(9) 0.2790(8) 0.0408(17) Uani 1 1 d . U . . .
O8 O 0.2845(8) 0.4060(9) 0.0523(7) 0.0369(15) Uani 1 1 d . U . . .
O9 O 0.5511(8) 0.1519(8) 0.3820(7) 0.0383(15) Uani 1 1 d . U . . .
O6 O 0.5223(9) 0.1602(9) 0.0515(8) 0.0456(18) Uani 1 1 d . U . . .
O2 O 0.5147(8) 0.1625(9) 0.7289(7) 0.0399(16) Uani 1 1 d . U . . .
N1 N 0.2011(10) 0.2437(11) 0.3697(10) 0.043(2) Uani 1 1 d . U . . .
C3 C 0.0415(10) 0.0528(11) 0.4723(9) 0.0302(18) Uani 1 1 d . U . . .
C2 C 0.1744(11) 0.0196(12) 0.3925(11) 0.037(2) Uani 1 1 d . U . . .
H2 H 0.210495 -0.068820 0.372244 0.044 Uiso 1 1 calc R . . . .
C1 C 0.2518(12) 0.1156(13) 0.3438(12) 0.043(2) Uani 1 1 d . U . . .
H1 H 0.341155 0.091184 0.291866 0.052 Uiso 1 1 calc R . . . .
C4 C -0.0073(14) 0.1860(16) 0.4970(15) 0.060(4) Uani 1 1 d . U . . .
H4 H -0.095290 0.212389 0.550093 0.072 Uiso 1 1 calc R . . . .
C5 C 0.0735(16) 0.2807(18) 0.4437(17) 0.071(5) Uani 1 1 d . U . . .
H5 H 0.038444 0.371830 0.459615 0.085 Uiso 1 1 calc R . . . .

loop_
_atom_site_aniso_label
_atom_site_aniso_U_11
_atom_site_aniso_U_22
_atom_site_aniso_U_33
_atom_site_aniso_U_23
_atom_site_aniso_U_13
_atom_site_aniso_U_12
Mo2 0.0307(4) 0.0276(4) 0.0158(4) -0.0125(3) -0.0004(3) -0.0087(3)
Mo3 0.0366(4) 0.0327(4) 0.0153(4) -0.0129(3) 0.0027(3) -0.0166(3)
Mo1 0.0350(4) 0.0312(4) 0.0166(4) -0.0137(3) 0.0028(3) -0.0159(3)
S1 0.0298(10) 0.0308(11) 0.0204(10) -0.0144(10) 0.0008(8) -0.0104(9)
O7 0.033(3) 0.032(3) 0.011(3) -0.012(3) 0.000(2) -0.010(3)
O13 0.036(3) 0.030(3) 0.021(3) -0.016(3) -0.001(2) -0.011(3)
O3 0.042(3) 0.038(4) 0.011(3) -0.011(3) 0.005(2) -0.021(3)
O10 0.024(3) 0.036(3) 0.025(3) -0.015(3) 0.003(2) -0.013(2)
O5 0.038(3) 0.040(4) 0.016(3) -0.016(3) 0.000(2) -0.015(3)
O11 0.036(3) 0.037(4) 0.021(3) -0.016(3) -0.003(2) -0.010(3)
O1 0.047(4) 0.057(5) 0.034(4) -0.026(4) 0.006(3) -0.028(3)
O4 0.032(3) 0.050(5) 0.036(4) -0.026(4) 0.001(3) -0.007(3)
O12 0.027(3) 0.048(4) 0.050(5) -0.027(4) 0.001(3) -0.011(3)
O8 0.043(4) 0.051(4) 0.017(3) -0.011(3) 0.005(3) -0.024(3)
O9 0.056(4) 0.033(4) 0.031(4) -0.014(3) -0.004(3) -0.019(3)
O6 0.066(5) 0.040(4) 0.036(4) -0.019(4) -0.006(3) -0.019(4)
O2 0.057(4) 0.035(4) 0.030(4) -0.016(3) 0.008(3) -0.021(3)
N1 0.045(4) 0.037(5) 0.042(5) -0.014(4) 0.007(4) -0.020(4)
C3 0.034(4) 0.033(5) 0.022(4) -0.011(4) 0.006(3) -0.015(4)
C2 0.040(5) 0.031(5) 0.033(5) -0.013(4) 0.013(4) -0.015(4)
C1 0.044(5) 0.037(5) 0.043(6) -0.015(5) 0.016(4) -0.020(4)
C4 0.060(7) 0.058(7) 0.080(9) -0.051(8) 0.042(7) -0.036(6)
C5 0.074(8) 0.076(9) 0.101(12) -0.069(10) 0.045(8) -0.051(7)

loop_
_atom_type_symbol
_atom_type_description
_atom_type_scat_dispersion_real
_atom_type_scat_dispersion_imag
_atom_type_scat_source
C C 0.0033 0.0016 'International Tables Vol C Tables 4.2.6.8 and 6.1.1.4'
H H 0.0000 0.0000 'International Tables Vol C Tables 4.2.6.8 and 6.1.1.4'
Mo Mo -1.6832 0.6857 'International Tables Vol C Tables 4.2.6.8 and 6.1.1.4'
N N 0.0061 0.0033 'International Tables Vol C Tables 4.2.6.8 and 6.1.1.4'
O O 0.0106 0.0060 'International Tables Vol C Tables 4.2.6.8 and 6.1.1.4'
S S 0.1246 0.1234 'International Tables Vol C Tables 4.2.6.8 and 6.1.1.4'

loop_
_geom_angle_atom_site_label_1
_geom_angle_atom_site_label_2
_geom_angle_atom_site_label_3
_geom_angle
_geom_angle_site_symmetry_1
_geom_angle_site_symmetry_3
_geom_angle_publ_flag
O3 Mo2 O7 74.1(2) . 2_665 ?
O3 Mo2 O10 78.9(2) . . ?
O10 Mo2 O7 80.3(2) . 2_665 ?
O5 Mo2 O7 74.3(2) . 2_665 ?
O5 Mo2 O3 143.8(3) . . ?
O5 Mo2 O10 78.8(2) . . ?
O4 Mo2 O7 91.1(3) . 2_665 ?
O4 Mo2 O3 100.0(3) . . ?
O4 Mo2 O10 171.3(3) . . ?
O4 Mo2 O5 97.8(3) . . ?
O4 Mo2 O9 104.2(4) . . ?
O9 Mo2 O7 164.6(3) . 2_665 ?
O9 Mo2 O3 104.1(3) . . ?
O9 Mo2 O10 84.4(3) . . ?
O9 Mo2 O5 101.6(3) . . ?
O7 Mo3 O5 74.4(2) . 2_665 ?
O7 Mo3 O11 79.5(2) . 2_665 ?
O5 Mo3 O7 142.6(3) . . ?
O5 Mo3 O5 72.3(3) . 2_665 ?
O5 Mo3 O11 78.5(2) . 2_665 ?
O5 Mo3 O11 80.1(2) 2_665 2_665 ?
O8 Mo3 O7 98.6(3) . . ?
O8 Mo3 O5 100.2(3) . . ?
O8 Mo3 O5 93.9(3) . 2_665 ?
O8 Mo3 O11 174.0(3) . 2_665 ?
O6 Mo3 O7 103.6(3) . . ?
O6 Mo3 O5 104.1(3) . . ?
O6 Mo3 O5 164.9(3) . 2_665 ?
O6 Mo3 O11 84.8(3) . 2_665 ?
O6 Mo3 O8 101.2(4) . . ?
O7 Mo1 O13 78.2(2) 1_556 2_666 ?
O7 Mo1 O3 73.7(2) 1_556 2_666 ?
O3 Mo1 O7 143.0(3) . 1_556 ?
O3 Mo1 O13 79.6(2) 2_666 2_666 ?
O3 Mo1 O13 78.0(2) . 2_666 ?
O3 Mo1 O3 74.4(3) . 2_666 ?
O1 Mo1 O7 97.7(3) . 1_556 ?
O1 Mo1 O13 172.7(3) . 2_666 ?
O1 Mo1 O3 102.4(3) . . ?
O1 Mo1 O3 93.4(3) . 2_666 ?
O2 Mo1 O7 103.1(3) . 1_556 ?
O2 Mo1 O13 85.8(3) . 2_666 ?
O2 Mo1 O3 165.4(3) . 2_666 ?
O2 Mo1 O3 103.1(3) . . ?
O2 Mo1 O1 101.1(4) . . ?
O13 S1 O10 108.1(4) . . ?
O11 S1 O13 108.7(4) . . ?
O11 S1 O10 107.7(4) . . ?
O12 S1 O13 111.4(4) . . ?
O12 S1 O10 108.8(4) . . ?
O12 S1 O11 112.0(4) . . ?
Mo3 O7 Mo2 105.7(2) . 2_665 ?
Mo3 O7 Mo1 144.4(4) . 1_554 ?
Mo1 O7 Mo2 106.5(3) 1_554 2_665 ?
S1 O13 Mo1 127.5(3) . 2_666 ?
Mo2 O3 Mo1 105.7(3) . 2_666 ?
Mo1 O3 Mo2 144.3(3) . . ?
Mo1 O3 Mo1 105.6(3) . 2_666 ?
S1 O10 Mo2 126.4(3) . . ?
Mo2 O5 Mo3 105.7(3) . 2_665 ?
Mo3 O5 Mo2 143.0(4) . . ?
Mo3 O5 Mo3 107.7(3) . 2_665 ?
S1 O11 Mo3 125.9(4) . 2_665 ?
C1 N1 C5 120.5(9) . . ?
C2 C3 C3 120.7(10) . 2_556 ?
C4 C3 C3 122.2(10) . 2_556 ?
C4 C3 C2 117.1(9) . . ?
C1 C2 C3 120.5(9) . . ?
N1 C1 C2 120.8(9) . . ?
C3 C4 C5 120.3(10) . . ?
N1 C5 C4 120.8(11) . . ?

loop_
_geom_bond_atom_site_label_1
_geom_bond_atom_site_label_2
_geom_bond_distance
_geom_bond_site_symmetry_2
_geom_bond_publ_flag
Mo2 O7 2.280(7) 2_665 ?
Mo2 O3 1.968(5) . ?
Mo2 O10 2.268(6) . ?
Mo2 O5 1.960(6) . ?
Mo2 O4 1.685(7) . ?
Mo2 O9 1.696(7) . ?
Mo3 O7 1.958(6) . ?
Mo3 O5 1.947(6) . ?
Mo3 O5 2.278(7) 2_665 ?
Mo3 O11 2.327(6) 2_665 ?
Mo3 O8 1.688(6) . ?
Mo3 O6 1.686(8) . ?
Mo1 O7 1.966(5) 1_556 ?
Mo1 O13 2.325(6) 2_666 ?
Mo1 O3 1.947(5) . ?
Mo1 O3 2.301(7) 2_666 ?
Mo1 O1 1.697(7) . ?
Mo1 O2 1.688(7) . ?
S1 O13 1.490(6) . ?
S1 O10 1.493(7) . ?
S1 O11 1.481(6) . ?
S1 O12 1.459(7) . ?
N1 C1 1.328(13) . ?
N1 C5 1.330(14) . ?
C3 C3 1.480(17) 2_556 ?
C3 C2 1.393(11) . ?
C3 C4 1.372(14) . ?
C2 C1 1.363(13) . ?
C4 C5 1.375(16) . ?

loop_
_smtbx_masks_void_nr
_smtbx_masks_void_average_x
_smtbx_masks_void_average_y
_smtbx_masks_void_average_z
_smtbx_masks_void_volume
_smtbx_masks_void_count_electrons
_smtbx_masks_void_content
1 0.000 -0.364 0.000 243.3 44.8 ?
